data_1558929
loop_
_publ_author_name
'Cui, Lei'
'Jian, Zhongbao'

_publ_section_title
;
 A N-bridged strategy enables hemilabile phosphine--carbonyl palladium and
 nickel catalysts to mediate ethylene polymerization and copolymerization
 with polar vinyl monomers
;
_journal_issue 38
_journal_name_full 'Polymer Chemistry'
_journal_page_first 6187
_journal_page_last 6193
_journal_paper_doi 10.1039/D0PY01106A
_journal_volume 11
_journal_year 2020
_chemical_formula_sum 'C51 H43 B F24 N Ni O P'
_chemical_formula_weight 1242.35
_space_group_crystal_system monoclinic
_space_group_IT_number 14
_space_group_name_Hall '-P 2ybc'
_space_group_name_H-M_alt 'P 1 21/c 1'
_atom_sites_solution_hydrogens geom
_audit_creation_method SHELXL-2018/3
_audit_update_record
;
2019-12-26 deposited with the CCDC.	2020-08-28 downloaded from the CCDC.
;
_cell_angle_alpha 90
_cell_angle_beta 97.3710(10)
_cell_angle_gamma 90
_cell_formula_units_Z 4
_cell_length_a 12.6795(3)
_cell_length_b 19.6724(4)
_cell_length_c 21.4947(4)
_cell_measurement_reflns_used 9900
_cell_measurement_temperature 173(2)
_cell_measurement_theta_max 58.8988
_cell_measurement_theta_min 3.0567
_cell_volume 5317.25(19)
_computing_cell_refinement 'Bruker SMART'
_computing_data_collection 'Bruker SMART'
_computing_data_reduction 'Bruker SAINT'
_computing_molecular_graphics 'Bruker SHELXTL'
_computing_publication_material 'Bruker SHELXTL'
_computing_structure_refinement 'Bruker SHELXTL'
_computing_structure_solution 'Bruker SHELXTL'
_diffrn_ambient_temperature 173(2)
_diffrn_measured_fraction_theta_full 0.979
_diffrn_measured_fraction_theta_max 0.979
_diffrn_measurement_device_type 'CCD area detector'
_diffrn_measurement_method 'phi and omega scans'
_diffrn_radiation_monochromator graphite
_diffrn_radiation_source 'sealed tube'
_diffrn_radiation_type CuK\a
_diffrn_radiation_wavelength 1.54178
_diffrn_reflns_av_R_equivalents 0.0313
_diffrn_reflns_av_unetI/netI 0.0318
_diffrn_reflns_Laue_measured_fraction_full 0.979
_diffrn_reflns_Laue_measured_fraction_max 0.979
_diffrn_reflns_limit_h_max 11
_diffrn_reflns_limit_h_min -14
_diffrn_reflns_limit_k_max 21
_diffrn_reflns_limit_k_min -17
_diffrn_reflns_limit_l_max 22
_diffrn_reflns_limit_l_min -23
_diffrn_reflns_number 23694
_diffrn_reflns_point_group_measured_fraction_full 0.979
_diffrn_reflns_point_group_measured_fraction_max 0.979
_diffrn_reflns_theta_full 58.915
_diffrn_reflns_theta_max 58.915
_diffrn_reflns_theta_min 3.057
_exptl_absorpt_coefficient_mu 1.935
_exptl_absorpt_correction_type empirical
_exptl_crystal_colour orange
_exptl_crystal_density_diffrn 1.552
_exptl_crystal_description block
_exptl_crystal_F_000 2512
_exptl_crystal_size_max 0.320
_exptl_crystal_size_mid 0.210
_exptl_crystal_size_min 0.180
_exptl_transmission_factor_max 0.7516
_exptl_transmission_factor_min 0.5840
_refine_diff_density_max 1.073
_refine_diff_density_min -0.733
_refine_diff_density_rms 0.065
_refine_ls_extinction_method none
_refine_ls_goodness_of_fit_ref 1.003
_refine_ls_hydrogen_treatment 'riding mode'
_refine_ls_matrix_type full
_refine_ls_number_parameters 749
_refine_ls_number_reflns 7465
_refine_ls_number_restraints 72
_refine_ls_restrained_S_all 1.009
_refine_ls_R_factor_all 0.0632
_refine_ls_R_factor_gt 0.0553
_refine_ls_shift/su_max 0.001
_refine_ls_shift/su_mean 0.000
_refine_ls_structure_factor_coef Fsqd
_refine_ls_weighting_details 'w=1/[\s^2^(Fo^2^)+(0.0688P)^2^+12.0115P] where P=(Fo^2^+2Fc^2^)/3'
_refine_ls_weighting_scheme calc
_refine_ls_wR_factor_gt 0.1392
_refine_ls_wR_factor_ref 0.1475
_reflns_Friedel_coverage 0.000
_reflns_number_gt 6441
_reflns_number_total 7465
_reflns_threshold_expression 'I > 2\s(I)'
_cod_data_source_file d0py01106a2.cif
_cod_data_source_block AAAAAA
_cod_depositor_comments 'Adding full bibliography for 1558929--1558930.cif.'
_cod_original_sg_symbol_H-M 'P 21/c'
_cod_database_code 1558929
_shelx_shelxl_version_number 2018/3
_shelx_space_group_comment
;
The symmetry employed for this shelxl refinement is uniquely defined
by the following loop, which should always be used as a source of
symmetry information in preference to the above space-group names.
They are only intended as comments.
;
_shelx_estimated_absorpt_t_min 0.576
_shelx_estimated_absorpt_t_max 0.722
_exptl_absorpt_special_details SADABS

loop_
_space_group_symop_operation_xyz
'x, y, z'
'-x, y+1/2, -z+1/2'
'-x, -y, -z'
'x, -y-1/2, z-1/2'

loop_
_atom_site_label
_atom_site_type_symbol
_atom_site_fract_x
_atom_site_fract_y
_atom_site_fract_z
_atom_site_U_iso_or_equiv
_atom_site_adp_type
_atom_site_occupancy
_atom_site_site_symmetry_order
_atom_site_calc_flag
_atom_site_refinement_flags_posn
_atom_site_refinement_flags_adp
_atom_site_refinement_flags_occupancy
_atom_site_disorder_assembly
_atom_site_disorder_group
Ni1 Ni 0.59513(4) 0.64789(3) 0.10888(3) 0.03027(18) Uani 1 1 d . . . . .
P1 P 0.65080(7) 0.68753(4) 0.20153(4) 0.0283(2) Uani 1 1 d . . . . .
O1 O 0.71521(18) 0.58984(12) 0.12068(10) 0.0315(5) Uani 1 1 d . . . . .
C22 C 0.2974(2) 0.68107(16) -0.11653(15) 0.0254(7) Uani 1 1 d . . . . .
H22A H 0.316825 0.708833 -0.149390 0.030 Uiso 1 1 calc R U . . .
N1 N 0.7614(2) 0.63359(14) 0.21806(12) 0.0295(6) Uani 1 1 d . . . . .
C54 C 0.4048(3) 0.89692(17) 0.06744(16) 0.0300(8) Uani 1 1 d . . . . .
H54A H 0.451181 0.921180 0.097885 0.036 Uiso 1 1 calc R U . . .
C45 C 0.1362(3) 0.81927(17) -0.26213(15) 0.0289(7) Uani 1 1 d . . . . .
C55 C 0.4359(3) 0.87934(17) 0.01037(15) 0.0284(7) Uani 1 1 d . . . . .
C52 C 0.2349(3) 0.84411(16) 0.03366(15) 0.0268(7) Uani 1 1 d . . . . .
H52A H 0.166043 0.832170 0.042957 0.032 Uiso 1 1 calc R U . . .
C56 C 0.3676(3) 0.84453(16) -0.03441(15) 0.0267(7) Uani 1 1 d . . . . .
H56A H 0.392094 0.832174 -0.072797 0.032 Uiso 1 1 calc R U . . .
C31 C 0.0612(2) 0.79206(16) -0.06663(14) 0.0256(7) Uani 1 1 d . . . . .
C36 C -0.0078(2) 0.73725(18) -0.06455(15) 0.0279(7) Uani 1 1 d . . . . .
H36A H 0.017010 0.692744 -0.071800 0.034 Uiso 1 1 calc R U . . .
C1 C 0.7748(3) 0.58871(16) 0.17211(15) 0.0266(7) Uani 1 1 d . . . . .
C46 C 0.1455(2) 0.78800(17) -0.20417(15) 0.0262(7) Uani 1 1 d . . . . .
H46A H 0.122273 0.742281 -0.201702 0.031 Uiso 1 1 calc R U . . .
C8 C 0.9174(3) 0.52537(17) 0.12988(16) 0.0324(8) Uani 1 1 d . . . . .
H8A H 0.910083 0.555868 0.095329 0.039 Uiso 1 1 calc R U . . .
C23 C 0.3370(2) 0.61510(16) -0.11020(14) 0.0256(7) Uani 1 1 d . . . . .
C44 C 0.1706(3) 0.88619(18) -0.26825(16) 0.0339(8) Uani 1 1 d . . . . .
H44A H 0.164689 0.907757 -0.308089 0.041 Uiso 1 1 calc R U . . .
C51 C 0.2637(2) 0.82703(16) -0.02490(15) 0.0245(7) Uani 1 1 d . . . . .
C34 C -0.1525(3) 0.80969(19) -0.04347(16) 0.0344(8) Uani 1 1 d . . . . .
H34A H -0.223402 0.815372 -0.034450 0.041 Uiso 1 1 calc R U . . .
C43 C 0.2132(3) 0.91974(17) -0.21489(16) 0.0327(8) Uani 1 1 d . . . . .
C3 C 0.8579(3) 0.53510(17) 0.17914(15) 0.0285(7) Uani 1 1 d . . . . .
C21 C 0.2297(2) 0.70785(16) -0.07605(14) 0.0241(7) Uani 1 1 d . . . . .
C42 C 0.2208(3) 0.88795(17) -0.15626(16) 0.0307(8) Uani 1 1 d . . . . .
H42A H 0.249411 0.912839 -0.120130 0.037 Uiso 1 1 calc R U . . .
C25 C 0.2439(3) 0.59794(17) -0.02245(15) 0.0293(8) Uani 1 1 d . . . . .
C53 C 0.3039(3) 0.87806(16) 0.07888(15) 0.0270(7) Uani 1 1 d . . . . .
C17 C 0.4571(3) 0.6946(2) 0.08152(19) 0.0485(10) Uani 1 1 d . . . . .
H17A H 0.391712 0.670170 0.089132 0.058 Uiso 1 1 calc R U . . .
H17B H 0.454462 0.744093 0.089731 0.058 Uiso 1 1 calc R U . . .
C7 C 0.9871(3) 0.47140(19) 0.13122(17) 0.0369(8) Uani 1 1 d . . . . .
H7A H 1.028333 0.465183 0.097769 0.044 Uiso 1 1 calc R U . . .
C32 C 0.0168(3) 0.85664(17) -0.05928(15) 0.0298(8) Uani 1 1 d . . . . .
H32A H 0.060134 0.895649 -0.062036 0.036 Uiso 1 1 calc R U . . .
C41 C 0.1879(2) 0.82116(16) -0.14884(15) 0.0243(7) Uani 1 1 d . . . . .
C33 C -0.0874(3) 0.86568(18) -0.04818(16) 0.0335(8) Uani 1 1 d . . . . .
C26 C 0.2084(3) 0.66444(17) -0.02736(15) 0.0272(7) Uani 1 1 d . . . . .
H26A H 0.167928 0.681434 0.003490 0.033 Uiso 1 1 calc R U . . .
C24 C 0.3084(3) 0.57216(17) -0.06430(15) 0.0295(7) Uani 1 1 d . . . . .
H24A H 0.332162 0.526340 -0.061513 0.035 Uiso 1 1 calc R U . . .
C35 C -0.1125(3) 0.74579(18) -0.05210(16) 0.0314(8) Uani 1 1 d . . . . .
C19 C 0.5361(3) 0.6086(2) 0.02402(18) 0.0442(10) Uani 1 1 d . . . . .
H19A H 0.587878 0.599455 -0.005709 0.053 Uiso 1 1 calc R U . . .
H19B H 0.480510 0.573198 0.023922 0.053 Uiso 1 1 calc R U . . .
C58 C 0.5444(3) 0.89736(19) -0.00444(17) 0.0363(8) Uani 1 1 d . . . . .
C6 C 0.9972(3) 0.4264(2) 0.18079(18) 0.0427(9) Uani 1 1 d . . . . .
H6A H 1.045010 0.389204 0.181418 0.051 Uiso 1 1 calc R U . . .
C48 C 0.0886(3) 0.78391(19) -0.32025(17) 0.0408(9) Uani 1 1 d . . . . .
C57 C 0.2712(3) 0.89248(19) 0.14183(17) 0.0384(9) Uani 1 1 d . . . . .
C28 C 0.2139(3) 0.55397(19) 0.02876(17) 0.0396(9) Uani 1 1 d . . . . .
C38 C -0.1784(3) 0.6844(2) -0.04540(18) 0.0399(9) Uani 1 1 d . . . . .
C12 C 0.4565(3) 0.6998(2) 0.2461(2) 0.0523(11) Uani 1 1 d . . . . .
H12A H 0.458918 0.749174 0.240247 0.078 Uiso 1 1 calc R U . . .
H12B H 0.427941 0.678156 0.206434 0.078 Uiso 1 1 calc R U . . .
H12C H 0.410777 0.689147 0.278219 0.078 Uiso 1 1 calc R U . . .
C4 C 0.8690(3) 0.49017(19) 0.22913(17) 0.0413(9) Uani 1 1 d . . . . .
H4A H 0.829230 0.496855 0.263218 0.050 Uiso 1 1 calc R U . . .
C16 C 0.7545(4) 0.7764(2) 0.1340(2) 0.0564(11) Uani 1 1 d . . . . .
H16A H 0.700444 0.762016 0.099760 0.085 Uiso 1 1 calc R U . . .
H16B H 0.777892 0.822652 0.125883 0.085 Uiso 1 1 calc R U . . .
H16C H 0.815391 0.745388 0.136560 0.085 Uiso 1 1 calc R U . . .
C2 C 0.8359(3) 0.6349(2) 0.27710(17) 0.0410(9) Uani 1 1 d . . . . .
H2A H 0.814000 0.670378 0.304772 0.062 Uiso 1 1 calc R U . . .
H2B H 0.834930 0.590659 0.297992 0.062 Uiso 1 1 calc R U . . .
H2C H 0.907914 0.644497 0.267567 0.062 Uiso 1 1 calc R U . . .
C9 C 0.5696(3) 0.6731(2) 0.26710(18) 0.0432(9) Uani 1 1 d . . . . .
C13 C 0.7063(3) 0.77490(18) 0.19705(18) 0.0399(9) Uani 1 1 d . . . . .
C15 C 0.7927(4) 0.7975(2) 0.2485(2) 0.0612(13) Uani 1 1 d . . . . .
H15A H 0.851699 0.764949 0.251775 0.092 Uiso 1 1 calc R U . . .
H15B H 0.818570 0.842589 0.238393 0.092 Uiso 1 1 calc R U . . .
H15C H 0.763617 0.799478 0.288574 0.092 Uiso 1 1 calc R U . . .
C47 C 0.2514(3) 0.9912(2) -0.2177(2) 0.0478(10) Uani 1 1 d . . . . .
C14 C 0.6122(3) 0.8247(2) 0.1905(2) 0.0561(12) Uani 1 1 d . . . . .
H14A H 0.557704 0.809110 0.157121 0.084 Uiso 1 1 calc R U . . .
H14B H 0.582036 0.826894 0.230206 0.084 Uiso 1 1 calc R U . . .
H14C H 0.636988 0.870005 0.180025 0.084 Uiso 1 1 calc R U . . .
C5 C 0.9376(4) 0.4357(2) 0.22951(19) 0.0495(11) Uani 1 1 d . . . . .
H5A H 0.943852 0.404432 0.263470 0.059 Uiso 1 1 calc R U . . .
C18 C 0.5040(4) 0.6746(3) 0.0289(2) 0.0630(13) Uani 1 1 d . . . . .
H18A H 0.530197 0.710019 0.001220 0.076 Uiso 1 1 calc R U . . .
C37 C -0.1323(3) 0.9345(2) -0.0408(2) 0.0474(10) Uani 1 1 d . . . . .
C11 C 0.6119(4) 0.7083(3) 0.3292(2) 0.0638(13) Uani 1 1 d . . . . .
H11A H 0.614269 0.757568 0.322633 0.096 Uiso 1 1 calc R U . . .
H11B H 0.564715 0.698243 0.360773 0.096 Uiso 1 1 calc R U . . .
H11C H 0.683590 0.691625 0.343882 0.096 Uiso 1 1 calc R U . . .
C10 C 0.5651(4) 0.5967(2) 0.2760(3) 0.0677(14) Uani 1 1 d . . . . .
H10A H 0.636837 0.579387 0.289399 0.102 Uiso 1 1 calc R U . . .
H10B H 0.519125 0.586225 0.308091 0.102 Uiso 1 1 calc R U . . .
H10C H 0.536289 0.575235 0.236307 0.102 Uiso 1 1 calc R U . . .
F18 F 0.2499(3) 1.01525(14) -0.27461(13) 0.0847(10) Uani 1 1 d . . . . .
F17 F 0.1927(3) 1.03496(13) -0.18892(15) 0.0788(9) Uani 1 1 d . . . . .
F16 F 0.3495(2) 0.99935(13) -0.18744(16) 0.0785(9) Uani 1 1 d . . . . .
F15 F 0.0551(2) 0.72128(11) -0.31060(10) 0.0545(6) Uani 1 1 d . . . . .
F14 F 0.1555(3) 0.77832(15) -0.36311(11) 0.0741(8) Uani 1 1 d . . . . .
F13 F 0.0035(2) 0.81712(13) -0.34913(13) 0.0757(9) Uani 1 1 d . . . . .
F7 F -0.0740(2) 0.98434(13) -0.06000(17) 0.0798(9) Uani 1 1 d . . . . .
F8 F -0.22917(18) 0.94135(13) -0.07241(15) 0.0723(8) Uani 1 1 d . . . . .
F9 F -0.1435(3) 0.94887(15) 0.01840(15) 0.0849(9) Uani 1 1 d . . . . .
F10 F -0.1799(2) 0.64156(14) -0.09270(14) 0.0790(9) Uani 1 1 d . . . . .
F11 F -0.2799(2) 0.69833(15) -0.0434(2) 0.1088(14) Uani 1 1 d . . . . .
F12 F -0.1471(3) 0.64928(19) 0.00447(16) 0.1174(16) Uani 1 1 d . . . . .
F24 F 0.2986(2) 0.84256(13) 0.18279(10) 0.0617(7) Uani 1 1 d . . . . .
F23 F 0.3154(2) 0.94931(13) 0.16759(10) 0.0597(7) Uani 1 1 d . . . . .
F22 F 0.16640(19) 0.89991(13) 0.14028(10) 0.0563(6) Uani 1 1 d . . . . .
F21 F 0.60316(18) 0.84206(13) -0.00977(14) 0.0662(7) Uani 1 1 d . . . . .
F20 F 0.54270(18) 0.92939(15) -0.05870(12) 0.0649(7) Uani 1 1 d . . . . .
F19 F 0.59867(19) 0.93636(17) 0.03833(13) 0.0778(9) Uani 1 1 d . . . . .
F6 F 0.2357(5) 0.57822(18) 0.08292(13) 0.141(2) Uani 1 1 d . . . . .
F5 F 0.2483(5) 0.49352(16) 0.02884(19) 0.141(2) Uani 1 1 d . . . . .
F4 F 0.1119(3) 0.5436(3) 0.0237(2) 0.163(2) Uani 1 1 d . . . . .
C27 C 0.4141(3) 0.5902(2) -0.15217(17) 0.0368(9) Uani 1 1 d . U . . .
F3 F 0.4848(6) 0.5471(5) -0.1237(2) 0.079(3) Uani 0.622(9) 1 d . U P A 1
F2 F 0.3657(4) 0.5493(4) -0.1983(3) 0.071(2) Uani 0.622(9) 1 d . U P A 1
F1 F 0.4602(7) 0.6353(2) -0.1803(5) 0.091(3) Uani 0.622(9) 1 d . U P A 1
F3' F 0.4338(13) 0.5288(4) -0.1508(8) 0.090(5) Uani 0.378(9) 1 d . U P A 2
F2' F 0.3961(9) 0.6115(9) -0.2082(3) 0.086(5) Uani 0.378(9) 1 d . U P A 2
F1' F 0.5132(6) 0.6186(7) -0.1336(4) 0.073(3) Uani 0.378(9) 1 d . U P A 2
B1 B 0.1857(3) 0.78618(19) -0.07957(17) 0.0239(8) Uani 1 1 d . . . . .

loop_
_atom_site_aniso_label
_atom_site_aniso_U_11
_atom_site_aniso_U_22
_atom_site_aniso_U_33
_atom_site_aniso_U_23
_atom_site_aniso_U_13
_atom_site_aniso_U_12
Ni1 0.0269(3) 0.0298(3) 0.0318(3) -0.0019(2) -0.0051(2) 0.0000(2)
P1 0.0298(5) 0.0246(5) 0.0295(5) -0.0006(3) -0.0004(4) 0.0021(4)
O1 0.0330(13) 0.0311(13) 0.0296(13) -0.0033(10) 0.0002(10) 0.0015(10)
C22 0.0249(17) 0.0258(18) 0.0251(16) 0.0036(13) 0.0015(13) -0.0030(14)
N1 0.0301(15) 0.0288(15) 0.0281(15) -0.0002(12) -0.0023(12) 0.0031(12)
C54 0.0299(18) 0.0264(18) 0.0319(18) -0.0018(14) -0.0032(14) 0.0013(14)
C45 0.0281(17) 0.0299(19) 0.0278(17) 0.0013(14) 0.0005(14) 0.0059(14)
C55 0.0233(17) 0.0264(18) 0.0352(19) 0.0006(14) 0.0023(14) 0.0020(14)
C52 0.0262(17) 0.0241(17) 0.0307(18) 0.0023(14) 0.0060(14) 0.0028(14)
C56 0.0271(18) 0.0249(17) 0.0288(17) -0.0006(14) 0.0059(14) 0.0024(14)
C31 0.0249(17) 0.0272(18) 0.0243(16) 0.0001(13) 0.0010(13) -0.0009(14)
C36 0.0251(17) 0.0316(19) 0.0266(17) -0.0001(14) 0.0012(13) -0.0006(14)
C1 0.0267(17) 0.0252(18) 0.0278(18) 0.0040(14) 0.0034(14) -0.0035(14)
C46 0.0249(17) 0.0224(17) 0.0312(18) 0.0022(14) 0.0036(14) 0.0014(13)
C8 0.038(2) 0.0298(19) 0.0304(18) 0.0061(15) 0.0066(15) -0.0018(15)
C23 0.0241(17) 0.0274(18) 0.0240(16) -0.0030(13) -0.0012(13) -0.0013(14)
C44 0.038(2) 0.032(2) 0.0314(19) 0.0087(15) 0.0041(15) 0.0059(16)
C51 0.0252(17) 0.0199(17) 0.0285(17) 0.0025(13) 0.0036(13) 0.0028(13)
C34 0.0198(17) 0.047(2) 0.0353(19) -0.0013(16) 0.0010(14) 0.0009(16)
C43 0.0342(19) 0.0241(18) 0.039(2) 0.0073(15) 0.0025(15) 0.0001(15)
C3 0.0272(17) 0.0256(18) 0.0323(18) 0.0022(14) 0.0026(14) -0.0018(14)
C21 0.0226(16) 0.0253(17) 0.0240(16) -0.0014(13) 0.0006(13) -0.0031(13)
C42 0.0299(18) 0.0268(19) 0.0347(19) -0.0008(15) 0.0010(14) 0.0004(14)
C25 0.0332(18) 0.0253(18) 0.0289(18) 0.0035(14) 0.0026(14) -0.0065(14)
C53 0.0322(18) 0.0221(17) 0.0262(17) 0.0000(13) 0.0020(14) 0.0043(14)
C17 0.036(2) 0.057(3) 0.048(2) 0.000(2) -0.0121(18) 0.0087(19)
C7 0.0319(19) 0.042(2) 0.039(2) 0.0014(17) 0.0108(15) 0.0052(16)
C32 0.0241(18) 0.0302(19) 0.0344(18) 0.0015(14) 0.0011(14) -0.0022(14)
C41 0.0207(16) 0.0236(17) 0.0288(17) 0.0017(13) 0.0045(13) 0.0023(13)
C33 0.0268(18) 0.035(2) 0.0374(19) -0.0018(15) 0.0006(15) 0.0024(15)
C26 0.0269(17) 0.0298(19) 0.0248(17) -0.0012(14) 0.0032(13) -0.0027(14)
C24 0.0326(18) 0.0236(18) 0.0315(18) -0.0010(14) 0.0010(15) -0.0023(14)
C35 0.0245(17) 0.036(2) 0.0337(19) 0.0019(15) 0.0037(14) -0.0026(15)
C19 0.039(2) 0.048(3) 0.041(2) -0.0103(18) -0.0122(17) 0.0009(18)
C58 0.0280(19) 0.040(2) 0.041(2) -0.0041(17) 0.0029(16) -0.0018(16)
C6 0.040(2) 0.042(2) 0.046(2) 0.0072(18) 0.0056(18) 0.0135(17)
C48 0.054(2) 0.032(2) 0.035(2) 0.0025(16) 0.0000(18) 0.0078(18)
C57 0.043(2) 0.039(2) 0.033(2) -0.0042(17) 0.0052(16) -0.0017(17)
C28 0.051(2) 0.035(2) 0.035(2) 0.0068(16) 0.0117(17) -0.0027(18)
C38 0.028(2) 0.047(2) 0.046(2) 0.0039(19) 0.0089(16) -0.0035(17)
C12 0.041(2) 0.063(3) 0.057(3) 0.001(2) 0.017(2) 0.004(2)
C4 0.052(2) 0.036(2) 0.039(2) 0.0120(17) 0.0184(18) 0.0108(18)
C16 0.060(3) 0.047(3) 0.061(3) 0.010(2) 0.002(2) -0.014(2)
C2 0.045(2) 0.042(2) 0.0313(19) -0.0049(16) -0.0119(16) 0.0087(18)
C9 0.047(2) 0.045(2) 0.040(2) 0.0040(17) 0.0133(17) 0.0068(18)
C13 0.040(2) 0.028(2) 0.048(2) 0.0000(16) -0.0104(17) -0.0021(16)
C15 0.067(3) 0.041(3) 0.069(3) -0.002(2) -0.017(2) -0.010(2)
C47 0.055(3) 0.033(2) 0.053(3) 0.0108(19) -0.001(2) -0.0059(19)
C14 0.053(3) 0.029(2) 0.081(3) 0.002(2) -0.015(2) 0.0034(19)
C5 0.065(3) 0.041(2) 0.044(2) 0.0194(18) 0.015(2) 0.020(2)
C18 0.058(3) 0.069(3) 0.056(3) -0.002(2) -0.016(2) 0.001(2)
C37 0.028(2) 0.043(2) 0.070(3) -0.010(2) 0.0038(19) 0.0029(18)
C11 0.064(3) 0.091(4) 0.039(2) -0.001(2) 0.012(2) 0.015(3)
C10 0.080(3) 0.048(3) 0.083(3) 0.018(2) 0.041(3) 0.002(2)
F18 0.137(3) 0.0522(17) 0.0631(18) 0.0250(14) 0.0063(17) -0.0309(17)
F17 0.095(2) 0.0305(14) 0.113(2) -0.0004(14) 0.0241(18) 0.0027(14)
F16 0.0606(17) 0.0408(15) 0.126(3) 0.0217(15) -0.0180(16) -0.0189(12)
F15 0.0810(17) 0.0354(13) 0.0426(13) -0.0030(10) -0.0090(11) -0.0083(12)
F14 0.108(2) 0.0762(19) 0.0427(14) -0.0156(13) 0.0268(14) -0.0127(16)
F13 0.093(2) 0.0517(16) 0.0685(17) -0.0099(13) -0.0444(15) 0.0213(14)
F7 0.0476(15) 0.0359(14) 0.158(3) 0.0081(16) 0.0215(17) 0.0058(12)
F8 0.0341(13) 0.0529(16) 0.123(2) -0.0083(15) -0.0167(14) 0.0156(11)
F9 0.095(2) 0.071(2) 0.090(2) -0.0310(16) 0.0181(17) 0.0246(17)
F10 0.092(2) 0.0659(18) 0.086(2) -0.0245(15) 0.0381(17) -0.0467(16)
F11 0.0449(16) 0.0621(19) 0.231(4) 0.002(2) 0.063(2) -0.0120(14)
F12 0.137(3) 0.108(3) 0.092(2) 0.065(2) -0.041(2) -0.074(2)
F24 0.0899(19) 0.0628(16) 0.0323(12) 0.0133(11) 0.0079(12) 0.0083(14)
F23 0.0841(18) 0.0569(15) 0.0412(13) -0.0230(11) 0.0203(12) -0.0210(13)
F22 0.0509(14) 0.0786(17) 0.0429(13) -0.0127(12) 0.0190(11) 0.0064(12)
F21 0.0323(12) 0.0574(16) 0.113(2) 0.0046(14) 0.0264(13) 0.0115(11)
F20 0.0390(13) 0.0864(19) 0.0709(17) 0.0271(15) 0.0129(12) -0.0133(13)
F19 0.0388(13) 0.115(2) 0.0812(19) -0.0471(17) 0.0156(13) -0.0373(15)
F6 0.312(6) 0.087(2) 0.0306(15) 0.0007(15) 0.040(2) -0.091(3)
F5 0.284(6) 0.0453(19) 0.120(3) 0.0439(18) 0.127(4) 0.043(3)
F4 0.087(3) 0.253(6) 0.152(4) 0.138(4) 0.022(2) -0.047(3)
C27 0.037(2) 0.040(2) 0.033(2) 0.0016(17) 0.0035(16) 0.0067(17)
F3 0.072(4) 0.126(8) 0.039(3) 0.005(3) 0.005(2) 0.069(5)
F2 0.066(3) 0.098(5) 0.051(3) -0.043(3) 0.022(2) -0.011(3)
F1 0.093(6) 0.037(3) 0.165(9) 0.002(4) 0.103(6) -0.004(3)
F3' 0.124(11) 0.027(4) 0.138(12) 0.008(6) 0.091(9) 0.015(6)
F2' 0.071(7) 0.167(13) 0.021(4) 0.011(5) 0.010(4) 0.062(8)
F1' 0.028(4) 0.135(9) 0.058(5) -0.035(5) 0.014(3) -0.015(4)
B1 0.0213(18) 0.025(2) 0.0257(19) 0.0008(15) 0.0020(14) 0.0004(15)

loop_
_atom_type_symbol
_atom_type_description
_atom_type_scat_dispersion_real
_atom_type_scat_dispersion_imag
_atom_type_scat_source
C C 0.0181 0.0091 'International Tables Vol C Tables 4.2.6.8 and 6.1.1.4'
H H 0.0000 0.0000 'International Tables Vol C Tables 4.2.6.8 and 6.1.1.4'
N N 0.0311 0.0180 'International Tables Vol C Tables 4.2.6.8 and 6.1.1.4'
O O 0.0492 0.0322 'International Tables Vol C Tables 4.2.6.8 and 6.1.1.4'
P P 0.2955 0.4335 'International Tables Vol C Tables 4.2.6.8 and 6.1.1.4'
Ni Ni -3.0029 0.5091 'International Tables Vol C Tables 4.2.6.8 and 6.1.1.4'
F F 0.0727 0.0534 'International Tables Vol C Tables 4.2.6.8 and 6.1.1.4'
B B 0.0090 0.0039 'International Tables Vol C Tables 4.2.6.8 and 6.1.1.4'

loop_
_geom_angle_atom_site_label_1
_geom_angle_atom_site_label_2
_geom_angle_atom_site_label_3
_geom_angle
_geom_angle_site_symmetry_1
_geom_angle_site_symmetry_3
_geom_angle_publ_flag
O1 Ni1 C17 167.38(14) . . ?
O1 Ni1 C18 129.39(17) . . ?
C17 Ni1 C18 40.88(19) . . ?
O1 Ni1 C19 95.05(13) . . ?
C17 Ni1 C19 72.73(17) . . ?
C18 Ni1 C19 39.52(18) . . ?
O1 Ni1 P1 86.13(7) . . ?
C17 Ni1 P1 105.91(12) . . ?
C18 Ni1 P1 140.62(15) . . ?
C19 Ni1 P1 176.89(13) . . ?
N1 P1 C13 105.70(15) . . ?
N1 P1 C9 104.94(16) . . ?
C13 P1 C9 115.26(18) . . ?
N1 P1 Ni1 97.22(9) . . ?
C13 P1 Ni1 111.36(12) . . ?
C9 P1 Ni1 119.40(14) . . ?
C1 O1 Ni1 120.7(2) . . ?
C23 C22 C21 122.1(3) . . ?
C1 N1 C2 120.7(3) . . ?
C1 N1 P1 114.7(2) . . ?
C2 N1 P1 124.5(2) . . ?
C55 C54 C53 117.8(3) . . ?
C46 C45 C44 120.8(3) . . ?
C46 C45 C48 121.8(3) . . ?
C44 C45 C48 117.3(3) . . ?
C54 C55 C56 121.0(3) . . ?
C54 C55 C58 120.4(3) . . ?
C56 C55 C58 118.6(3) . . ?
C53 C52 C51 122.1(3) . . ?
C55 C56 C51 122.3(3) . . ?
C36 C31 C32 115.7(3) . . ?
C36 C31 B1 124.9(3) . . ?
C32 C31 B1 119.3(3) . . ?
C31 C36 C35 122.0(3) . . ?
O1 C1 N1 120.9(3) . . ?
O1 C1 C3 116.1(3) . . ?
N1 C1 C3 123.0(3) . . ?
C45 C46 C41 122.5(3) . . ?
C7 C8 C3 119.9(3) . . ?
C24 C23 C22 121.0(3) . . ?
C24 C23 C27 118.9(3) . . ?
C22 C23 C27 120.1(3) . . ?
C43 C44 C45 117.9(3) . . ?
C52 C51 C56 115.6(3) . . ?
C52 C51 B1 124.0(3) . . ?
C56 C51 B1 120.4(3) . . ?
C35 C34 C33 118.8(3) . . ?
C44 C43 C42 120.8(3) . . ?
C44 C43 C47 121.0(3) . . ?
C42 C43 C47 118.2(3) . . ?
C4 C3 C8 119.5(3) . . ?
C4 C3 C1 122.2(3) . . ?
C8 C3 C1 117.9(3) . . ?
C22 C21 C26 115.2(3) . . ?
C22 C21 B1 123.9(3) . . ?
C26 C21 B1 120.7(3) . . ?
C41 C42 C43 122.5(3) . . ?
C26 C25 C24 120.6(3) . . ?
C26 C25 C28 119.7(3) . . ?
C24 C25 C28 119.7(3) . . ?
C54 C53 C52 121.1(3) . . ?
C54 C53 C57 118.7(3) . . ?
C52 C53 C57 120.1(3) . . ?
C18 C17 Ni1 70.2(2) . . ?
C6 C7 C8 120.4(3) . . ?
C33 C32 C31 122.7(3) . . ?
C42 C41 C46 115.4(3) . . ?
C42 C41 B1 122.6(3) . . ?
C46 C41 B1 121.7(3) . . ?
C32 C33 C34 120.1(3) . . ?
C32 C33 C37 121.6(3) . . ?
C34 C33 C37 118.4(3) . . ?
C25 C26 C21 122.7(3) . . ?
C23 C24 C25 118.0(3) . . ?
C34 C35 C36 120.7(3) . . ?
C34 C35 C38 120.5(3) . . ?
C36 C35 C38 118.7(3) . . ?
C18 C19 Ni1 69.5(2) . . ?
F19 C58 F20 106.5(3) . . ?
F19 C58 F21 106.7(3) . . ?
F20 C58 F21 105.0(3) . . ?
F19 C58 C55 113.7(3) . . ?
F20 C58 C55 112.9(3) . . ?
F21 C58 C55 111.4(3) . . ?
C7 C6 C5 119.8(3) . . ?
F15 C48 F14 106.0(3) . . ?
F15 C48 F13 105.6(3) . . ?
F14 C48 F13 105.4(3) . . ?
F15 C48 C45 113.9(3) . . ?
F14 C48 C45 113.1(3) . . ?
F13 C48 C45 112.1(3) . . ?
F22 C57 F24 105.8(3) . . ?
F22 C57 F23 106.4(3) . . ?
F24 C57 F23 106.4(3) . . ?
F22 C57 C53 113.0(3) . . ?
F24 C57 C53 112.3(3) . . ?
F23 C57 C53 112.5(3) . . ?
F6 C28 F5 108.7(4) . . ?
F6 C28 F4 103.7(4) . . ?
F5 C28 F4 101.0(5) . . ?
F6 C28 C25 114.7(3) . . ?
F5 C28 C25 115.2(3) . . ?
F4 C28 C25 112.1(3) . . ?
F12 C38 F10 105.7(4) . . ?
F12 C38 F11 106.3(4) . . ?
F10 C38 F11 103.9(3) . . ?
F12 C38 C35 113.4(3) . . ?
F10 C38 C35 113.4(3) . . ?
F11 C38 C35 113.3(3) . . ?
C5 C4 C3 120.1(3) . . ?
C10 C9 C12 109.1(4) . . ?
C10 C9 C11 110.6(4) . . ?
C12 C9 C11 108.0(3) . . ?
C10 C9 P1 106.2(3) . . ?
C12 C9 P1 108.0(3) . . ?
C11 C9 P1 114.9(3) . . ?
C15 C13 C14 111.0(3) . . ?
C15 C13 C16 107.5(4) . . ?
C14 C13 C16 107.2(3) . . ?
C15 C13 P1 118.3(3) . . ?
C14 C13 P1 107.4(3) . . ?
C16 C13 P1 104.8(3) . . ?
F18 C47 F16 108.2(4) . . ?
F18 C47 F17 105.0(3) . . ?
F16 C47 F17 103.7(4) . . ?
F18 C47 C43 114.4(3) . . ?
F16 C47 C43 112.3(3) . . ?
F17 C47 C43 112.6(3) . . ?
C6 C5 C4 120.3(3) . . ?
C19 C18 C17 119.3(5) . . ?
C19 C18 Ni1 71.0(2) . . ?
C17 C18 Ni1 68.9(2) . . ?
F7 C37 F9 105.9(4) . . ?
F7 C37 F8 106.3(4) . . ?
F9 C37 F8 105.2(3) . . ?
F7 C37 C33 113.8(3) . . ?
F9 C37 C33 112.7(4) . . ?
F8 C37 C33 112.2(3) . . ?
F3' C27 F2' 110.9(9) . . ?
F1 C27 F3 110.2(6) . . ?
F1 C27 F2 105.1(6) . . ?
F3 C27 F2 99.9(5) . . ?
F3' C27 F1' 102.4(8) . . ?
F2' C27 F1' 100.8(8) . . ?
F3' C27 C23 116.9(5) . . ?
F1 C27 C23 116.1(4) . . ?
F2' C27 C23 114.4(5) . . ?
F3 C27 C23 112.7(4) . . ?
F2 C27 C23 111.4(3) . . ?
F1' C27 C23 109.5(4) . . ?
C21 B1 C31 112.8(3) . . ?
C21 B1 C41 113.0(3) . . ?
C31 B1 C41 104.6(2) . . ?
C21 B1 C51 104.9(2) . . ?
C31 B1 C51 110.3(3) . . ?
C41 B1 C51 111.4(3) . . ?

loop_
_geom_bond_atom_site_label_1
_geom_bond_atom_site_label_2
_geom_bond_distance
_geom_bond_site_symmetry_2
_geom_bond_publ_flag
Ni1 O1 1.894(2) . ?
Ni1 C17 1.998(4) . ?
Ni1 C18 2.014(4) . ?
Ni1 C19 2.034(4) . ?
Ni1 P1 2.1707(10) . ?
P1 N1 1.758(3) . ?
P1 C13 1.864(4) . ?
P1 C9 1.871(4) . ?
O1 C1 1.257(4) . ?
C22 C23 1.392(5) . ?
C22 C21 1.401(5) . ?
N1 C1 1.352(4) . ?
N1 C2 1.482(4) . ?
C54 C55 1.380(5) . ?
C54 C53 1.385(5) . ?
C45 C46 1.381(5) . ?
C45 C44 1.398(5) . ?
C45 C48 1.488(5) . ?
C55 C56 1.390(5) . ?
C55 C58 1.493(5) . ?
C52 C53 1.392(5) . ?
C52 C51 1.396(5) . ?
C56 C51 1.401(5) . ?
C31 C36 1.393(5) . ?
C31 C32 1.407(5) . ?
C31 B1 1.642(5) . ?
C36 C35 1.398(5) . ?
C1 C3 1.485(5) . ?
C46 C41 1.402(5) . ?
C8 C7 1.379(5) . ?
C8 C3 1.390(5) . ?
C23 C24 1.382(5) . ?
C23 C27 1.495(5) . ?
C44 C43 1.372(5) . ?
C51 B1 1.645(5) . ?
C34 C35 1.377(5) . ?
C34 C33 1.388(5) . ?
C43 C42 1.399(5) . ?
C43 C47 1.491(5) . ?
C3 C4 1.385(5) . ?
C21 C26 1.404(5) . ?
C21 B1 1.637(5) . ?
C42 C41 1.394(5) . ?
C25 C26 1.383(5) . ?
C25 C24 1.387(5) . ?
C25 C28 1.487(5) . ?
C53 C57 1.492(5) . ?
C17 C18 1.401(7) . ?
C7 C6 1.378(5) . ?
C32 C33 1.383(5) . ?
C41 B1 1.644(5) . ?
C33 C37 1.485(5) . ?
C35 C38 1.486(5) . ?
C19 C18 1.369(6) . ?
C58 F19 1.321(4) . ?
C58 F20 1.324(4) . ?
C58 F21 1.332(4) . ?
C6 C5 1.380(6) . ?
C48 F15 1.328(4) . ?
C48 F14 1.335(5) . ?
C48 F13 1.343(4) . ?
C57 F22 1.333(4) . ?
C57 F24 1.335(4) . ?
C57 F23 1.338(4) . ?
C28 F6 1.256(5) . ?
C28 F5 1.267(5) . ?
C28 F4 1.300(5) . ?
C38 F12 1.294(5) . ?
C38 F10 1.319(5) . ?
C38 F11 1.322(5) . ?
C12 C9 1.539(6) . ?
C4 C5 1.380(5) . ?
C16 C13 1.557(6) . ?
C9 C10 1.516(6) . ?
C9 C11 1.539(6) . ?
C13 C15 1.520(5) . ?
C13 C14 1.536(6) . ?
C47 F18 1.309(5) . ?
C47 F16 1.338(5) . ?
C47 F17 1.340(5) . ?
C37 F7 1.326(5) . ?
C37 F9 1.328(5) . ?
C37 F8 1.332(5) . ?
C27 F3' 1.233(9) . ?
C27 F1 1.260(6) . ?
C27 F2' 1.267(8) . ?
C27 F3 1.327(7) . ?
C27 F2 1.361(6) . ?
C27 F1' 1.386(8) . ?
